data_7039927
loop_
_publ_author_name
'Huang, Wei'
'Shen, Fuxing'
'Zhang, Ming'
'Wu, Dayu'
'Pan, Feifei'
'Sato, Osamu'

_publ_section_title
;
 Room-temperature switching of magnetic hysteresis by reversible
 single-crystal-to-single-crystal solvent exchange in imidazole-inspired
 Fe(ii) complexes.
;
_journal_issue 38
_journal_name_full 'Dalton transactions (Cambridge, England : 2003)'
_journal_page_first 14911
_journal_page_last 14918
_journal_paper_doi 10.1039/c6dt01777k
_journal_volume 45
_journal_year 2016
_chemical_formula_sum 'C34 H36 B2 F8 Fe N14 O3'
_chemical_formula_weight 918.24
_space_group_crystal_system orthorhombic
_space_group_IT_number 19
_space_group_name_Hall 'P 2ac 2ab'
_space_group_name_H-M_alt 'P 21 21 21'
_symmetry_space_group_name_Hall 'P 2ac 2ab'
_symmetry_space_group_name_H-M 'P 21 21 21'
_atom_sites_solution_hydrogens mixed
_audit_creation_method SHELXL-2014/7
_audit_update_record
;
2016-07-05 deposited with the CCDC.
2016-07-19 downloaded from the CCDC.
;
_cell_angle_alpha 90
_cell_angle_beta 90
_cell_angle_gamma 90
_cell_formula_units_Z 4
_cell_length_a 9.2819(7)
_cell_length_b 19.2352(14)
_cell_length_c 21.4352(15)
_cell_measurement_reflns_used 4449
_cell_measurement_temperature 123(2)
_cell_measurement_theta_max 25.175
_cell_measurement_theta_min 2.437
_cell_volume 3827.0(5)
_computing_cell_refinement 'Bruker SMART'
_computing_data_collection 'Bruker SMART'
_computing_data_reduction 'Bruker SAINT'
_computing_molecular_graphics 'Bruker SHELXTL'
_computing_publication_material 'Bruker SHELXTL'
_computing_structure_refinement 'SHELXL-2014/7 (Sheldrick, 2014)'
_computing_structure_solution 'SHELXL-2014/7 (Sheldrick, 2014)'
_diffrn_ambient_temperature 123(2)
_diffrn_measured_fraction_theta_full 0.996
_diffrn_measured_fraction_theta_max 0.992
_diffrn_measurement_device_type 'Bruker APEX-II CCD'
_diffrn_measurement_method 'phi and omega scans'
_diffrn_radiation_type MoK\a
_diffrn_radiation_wavelength 0.71073
_diffrn_reflns_av_R_equivalents 0.0549
_diffrn_reflns_av_unetI/netI 0.0733
_diffrn_reflns_Laue_measured_fraction_full 0.996
_diffrn_reflns_Laue_measured_fraction_max 0.992
_diffrn_reflns_limit_h_max 11
_diffrn_reflns_limit_h_min -9
_diffrn_reflns_limit_k_max 22
_diffrn_reflns_limit_k_min -25
_diffrn_reflns_limit_l_max 27
_diffrn_reflns_limit_l_min -27
_diffrn_reflns_number 25172
_diffrn_reflns_point_group_measured_fraction_full 0.998
_diffrn_reflns_point_group_measured_fraction_max 0.973
_diffrn_reflns_theta_full 25.242
_diffrn_reflns_theta_max 27.508
_diffrn_reflns_theta_min 1.422
_diffrn_source 'fine-focus sealed tube'
_exptl_absorpt_coefficient_mu 0.491
_exptl_absorpt_correction_T_max 0.906
_exptl_absorpt_correction_T_min 0.893
_exptl_absorpt_correction_type multi-scan
_exptl_crystal_colour dark-red
_exptl_crystal_density_diffrn 1.594
_exptl_crystal_description block
_exptl_crystal_F_000 1880
_exptl_crystal_size_max 0.230
_exptl_crystal_size_mid 0.210
_exptl_crystal_size_min 0.200
_refine_diff_density_max 1.012
_refine_diff_density_min -1.221
_refine_diff_density_rms 0.294
_refine_ls_abs_structure_details
;
 Flack x determined using 2289 quotients [(I+)-(I-)]/[(I+)+(I-)]
 (Parsons, Flack and Wagner, Acta Cryst. B69 (2013) 249-259).
;
_refine_ls_abs_structure_Flack 0.015(9)
_refine_ls_extinction_method none
_refine_ls_goodness_of_fit_ref 1.157
_refine_ls_hydrogen_treatment constr
_refine_ls_matrix_type full
_refine_ls_number_parameters 559
_refine_ls_number_reflns 8544
_refine_ls_number_restraints 553
_refine_ls_restrained_S_all 1.144
_refine_ls_R_factor_all 0.0900
_refine_ls_R_factor_gt 0.0666
_refine_ls_shift/su_max 0.000
_refine_ls_shift/su_mean 0.000
_refine_ls_structure_factor_coef Fsqd
_refine_ls_weighting_details 'w=1/[\s^2^(Fo^2^)+(0.1000P)^2^] where P=(Fo^2^+2Fc^2^)/3'
_refine_ls_weighting_scheme calc
_refine_ls_wR_factor_gt 0.1676
_refine_ls_wR_factor_ref 0.1852
_reflns_Friedel_coverage 0.759
_reflns_Friedel_fraction_full 0.999
_reflns_Friedel_fraction_max 0.949
_reflns_number_gt 6582
_reflns_number_total 8544
_reflns_threshold_expression 'I > 2\s(I)'
_cod_data_source_file c6dt01777k3.cif
_cod_data_source_block 1-123K
_cod_depositor_comments
;
The following automatic conversions were performed:

'_exptl_absorpt_correction_type' value 'multi-Scan' changed to
'multi-scan' according to
/usr/data/users/saulius/crontab/automatic-downloads/rss-feeds/RSC/lib/dictionaries/cif_core.dic
dictionary named 'cif_core.dic' version 2.4.2 from 2011-04-26.

Automatic conversion script
Id: cif_fix_values 4268 2015-11-12 08:31:59Z antanas 

 Adding full bibliography for 7039927--7039930.cif.
;
_cod_database_code 7039927
_shelx_shelxl_version_number 2014/7
_shelx_space_group_comment
;
The symmetry employed for this shelxl refinement is uniquely defined
by the following loop, which should always be used as a source of
symmetry information in preference to the above space-group names.
They are only intended as comments.
;
_shelx_estimated_absorpt_t_min 0.895
_shelx_estimated_absorpt_t_max 0.908

loop_
_space_group_symop_operation_xyz
'x, y, z'
'-x+1/2, -y, z+1/2'
'x+1/2, -y+1/2, -z'
'-x, y+1/2, -z+1/2'

loop_
_atom_site_label
_atom_site_type_symbol
_atom_site_fract_x
_atom_site_fract_y
_atom_site_fract_z
_atom_site_U_iso_or_equiv
_atom_site_adp_type
_atom_site_occupancy
_atom_site_site_symmetry_order
_atom_site_calc_flag
_atom_site_refinement_flags_posn
_atom_site_refinement_flags_adp
Fe1 Fe 0.78527(9) 0.49946(4) 0.72965(3) 0.0128(2) Uani 1 1 d . U
C1 C 0.7121(7) 0.6140(3) 0.6306(3) 0.0187(12) Uani 1 1 d . U
H1 H 0.6096 0.6124 0.6301 0.023 Uiso 1 1 d . U
C2 C 0.9358(7) 0.6442(3) 0.6080(3) 0.0208(13) Uani 1 1 d . U
H2 H 1.0171 0.6663 0.5900 0.024 Uiso 1 1 d . U
C3 C 0.9360(7) 0.5932(3) 0.6522(3) 0.0171(12) Uani 1 1 d . U
C4 C 1.0455(7) 0.5554(3) 0.6841(3) 0.0158(12) Uani 1 1 d . U
H4 H 1.1464 0.5617 0.6765 0.019 Uiso 1 1 d . U
C5 C 1.1712(7) 0.4207(3) 0.7195(3) 0.0183(12) Uani 1 1 d . U
C6 C 1.2467(7) 0.3660(3) 0.7540(3) 0.0181(13) Uani 1 1 d . U
C7 C 1.3175(8) 0.3137(3) 0.7221(3) 0.0262(14) Uani 1 1 d . U
H7 H 1.3106 0.3115 0.6782 0.033 Uiso 1 1 d . U
C8 C 1.3981(8) 0.2652(4) 0.7530(3) 0.0279(15) Uani 1 1 d . U
H8 H 1.4434 0.2281 0.7310 0.033 Uiso 1 1 d . U
C9 C 1.4133(7) 0.2710(4) 0.8181(3) 0.0263(15) Uani 1 1 d . U
H9 H 1.4727 0.2389 0.8401 0.032 Uiso 1 1 d . U
C10 C 1.3434(7) 0.3225(4) 0.8507(3) 0.0224(14) Uani 1 1 d . U
H10 H 1.3531 0.3252 0.8947 0.027 Uiso 1 1 d . U
C11 C 1.2569(7) 0.3708(3) 0.8200(3) 0.0195(13) Uani 1 1 d . U
C12 C 1.0628(7) 0.4540(3) 0.8205(3) 0.0180(13) Uani 1 1 d . U
H12 H 1.0427 0.4991 0.8421 0.022 Uiso 1 1 d . U
C13 C 0.9315(7) 0.4104(3) 0.8261(3) 0.0185(13) Uani 1 1 d . U
C14 C 0.9058(7) 0.3562(4) 0.8653(3) 0.0231(14) Uani 1 1 d . U
H14 H 0.9719 0.3364 0.8943 0.028 Uiso 1 1 d . U
C15 C 0.7114(7) 0.3767(3) 0.8100(3) 0.0201(12) Uani 1 1 d . U
H15 H 0.6171 0.3725 0.7937 0.024 Uiso 1 1 d . U
C16 C 0.8532(7) 0.6187(3) 0.8149(3) 0.0200(13) Uani 1 1 d . U
H16 H 0.9463 0.6258 0.7978 0.025 Uiso 1 1 d . U
C17 C 0.6562(8) 0.6331(3) 0.8724(3) 0.0220(14) Uani 1 1 d . U
H17 H 0.5893 0.6504 0.9020 0.027 Uiso 1 1 d . U
C18 C 0.6386(7) 0.5789(3) 0.8323(3) 0.0182(12) Uani 1 1 d . U
C19 C 0.5068(7) 0.5333(3) 0.8241(3) 0.0173(13) Uani 1 1 d . U
H19 H 0.5286 0.4860 0.8409 0.020 Uiso 1 1 d . U
C20 C 0.3103(7) 0.6149(4) 0.8318(3) 0.0234(14) Uani 1 1 d . U
C21 C 0.2243(8) 0.6595(4) 0.8687(3) 0.0326(16) Uani 1 1 d . U
H21 H 0.2163 0.6517 0.9123 0.039 Uiso 1 1 d . U
C22 C 0.1560(8) 0.7132(4) 0.8415(4) 0.0367(17) Uani 1 1 d . U
H22 H 0.0979 0.7425 0.8667 0.049 Uiso 1 1 d . U
C23 C 0.1661(7) 0.7278(4) 0.7769(4) 0.0347(17) Uani 1 1 d . U
H23 H 0.1194 0.7668 0.7582 0.041 Uiso 1 1 d . U
C24 C 0.2471(7) 0.6831(3) 0.7406(3) 0.0266(15) Uani 1 1 d . U
H24 H 0.2529 0.6900 0.6971 0.031 Uiso 1 1 d . U
C25 C 0.3197(7) 0.6274(3) 0.7678(3) 0.0218(13) Uani 1 1 d . U
C26 C 0.3987(6) 0.5793(3) 0.7264(3) 0.0189(12) Uani 1 1 d . U
C27 C 0.5268(7) 0.4508(3) 0.6779(3) 0.0178(13) Uani 1 1 d . U
H27 H 0.4274 0.4459 0.6691 0.022 Uiso 1 1 d . U
C28 C 0.6375(8) 0.3730(4) 0.5915(3) 0.0238(14) Uani 1 1 d . U
H28 H 0.5567 0.3545 0.5700 0.029 Uiso 1 1 d . U
C29 C 0.8611(7) 0.3972(3) 0.6198(3) 0.0189(13) Uani 1 1 d . U
H29 H 0.9632 0.3974 0.6201 0.022 Uiso 1 1 d . U
C30 C 0.6366(7) 0.4162(3) 0.6419(3) 0.0192(13) Uani 1 1 d . U
O1 O 0.3951(5) 0.5823(2) 0.66908(19) 0.0210(10) Uani 1 1 d . U
N1 N 0.8060(6) 0.4230(3) 0.7921(2) 0.0164(11) Uani 1 1 d . U
F1 F 0.7006(6) 0.2091(3) 0.9235(2) 0.0471(12) Uani 1 1 d . U
B1 B 0.6051(10) 0.2215(5) 0.9722(4) 0.036(2) Uani 1 1 d . U
O2 O 1.1786(5) 0.4264(3) 0.66227(19) 0.0241(11) Uani 1 1 d . U
N2 N 0.7670(7) 0.3352(3) 0.8548(3) 0.0258(13) Uani 1 1 d . U
H2A H 0.7224 0.3012 0.8739 0.031 Uiso 1 1 d . U
F2 F 0.5789(7) 0.2953(3) 0.9707(3) 0.0637(16) Uani 1 1 d . U
B2 B 0.6594(10) 0.1998(5) 0.4695(4) 0.0315(18) Uani 1 1 d . U
N3 N 1.1863(6) 0.4229(3) 0.8500(2) 0.0205(11) Uani 1 1 d . U
H3 H 1.2164 0.4375 0.8869 0.024 Uiso 1 1 d . U
F3 F 0.6572(6) 0.2071(3) 1.0285(2) 0.0561(15) Uani 1 1 d . U
N4 N 1.0987(6) 0.4694(3) 0.7552(2) 0.0151(10) Uani 1 1 d . U
F4 F 0.4761(5) 0.1879(3) 0.9610(2) 0.0516(14) Uani 1 1 d . U
N5 N 0.9953(5) 0.5118(3) 0.7248(2) 0.0167(11) Uani 1 1 d . U
F5 F 0.6979(7) 0.2610(3) 0.4954(3) 0.0651(16) Uani 1 1 d . U
N6 N 0.7952(6) 0.5747(3) 0.6665(2) 0.0149(10) Uani 1 1 d . U
F6 F 0.5498(7) 0.1674(4) 0.5005(2) 0.076(2) Uani 1 1 d . U
N7 N 0.7938(6) 0.6566(3) 0.5954(2) 0.0224(12) Uani 1 1 d . U
H7A H 0.7617 0.6874 0.5682 0.027 Uiso 1 1 d . U
F7 F 0.6147(5) 0.2124(2) 0.40835(19) 0.0330(10) Uani 1 1 d . U
N8 N 0.7784(7) 0.3618(3) 0.5787(2) 0.0223(12) Uani 1 1 d . U
H8A H 0.8121 0.3358 0.5480 0.027 Uiso 1 1 d . U
F8 F 0.7817(7) 0.1596(4) 0.4673(3) 0.0737(18) Uani 1 1 d . U
N9 N 0.7769(6) 0.4321(3) 0.6598(2) 0.0163(10) Uani 1 1 d . U
N10 N 0.5747(5) 0.4880(2) 0.7226(2) 0.0146(10) Uani 1 1 d . U
N11 N 0.4700(6) 0.5262(3) 0.7572(2) 0.0161(11) Uani 1 1 d . U
N12 N 0.3844(6) 0.5600(3) 0.8567(2) 0.0239(12) Uani 1 1 d . U
H12A H 0.3568 0.5414 0.8922 0.029 Uiso 1 1 d . U
N13 N 0.7932(7) 0.6579(3) 0.8605(2) 0.0222(12) Uani 1 1 d . U
H13 H 0.8347 0.6928 0.8796 0.026 Uiso 1 1 d . U
N14 N 0.7616(6) 0.5694(3) 0.7969(2) 0.0159(11) Uani 1 1 d . U
O3 O 1.2489(16) 0.5110(7) 0.4754(5) 0.146(5) Uani 1 1 d . U
C31 C 0.983(2) 0.5375(8) 0.4687(7) 0.150(7) Uani 1 1 d D U
H31A H 0.9000 0.5519 0.4940 0.225 Uiso 1 1 calc R U
H31B H 0.9993 0.5716 0.4355 0.225 Uiso 1 1 calc R U
H31C H 0.9632 0.4919 0.4501 0.225 Uiso 1 1 calc R U
C33 C 1.362(3) 0.5014(10) 0.5181(9) 0.145(6) Uani 1 1 d . U
H33A H 1.3513 0.4616 0.5446 0.142 Uiso 1 1 d . U
H33B H 1.3930 0.5431 0.5389 0.142 Uiso 1 1 d . U
C34 C 1.481(3) 0.4813(11) 0.4653(9) 0.158(7) Uani 1 1 d . U
H34A H 1.5726 0.4739 0.4873 0.208 Uiso 1 1 d . U
H34B H 1.4908 0.5221 0.4378 0.208 Uiso 1 1 d . U
H34C H 1.4499 0.4415 0.4436 0.208 Uiso 1 1 d . U
C32 C 1.127(3) 0.5324(12) 0.5133(8) 0.172(8) Uani 1 1 d D U
H32A H 1.1536 0.5788 0.5329 0.189 Uiso 1 1 d . U
H32B H 1.1184 0.4989 0.5486 0.189 Uiso 1 1 d . U

loop_
_atom_site_aniso_label
_atom_site_aniso_U_11
_atom_site_aniso_U_22
_atom_site_aniso_U_33
_atom_site_aniso_U_23
_atom_site_aniso_U_13
_atom_site_aniso_U_12
Fe1 0.0118(4) 0.0117(4) 0.0148(4) -0.0006(4) -0.0013(3) -0.0007(4)
C1 0.017(3) 0.018(3) 0.021(3) 0.003(2) 0.001(2) 0.002(2)
C2 0.017(3) 0.022(3) 0.023(3) 0.007(3) 0.000(2) 0.000(2)
C3 0.012(3) 0.016(3) 0.023(3) -0.001(2) 0.001(2) 0.001(2)
C4 0.015(3) 0.014(3) 0.018(3) 0.003(2) 0.002(2) -0.002(2)
C5 0.014(3) 0.019(3) 0.022(3) -0.001(2) -0.002(2) 0.000(2)
C6 0.012(3) 0.018(3) 0.023(3) 0.003(2) -0.005(2) -0.001(2)
C7 0.024(3) 0.021(3) 0.034(3) -0.001(3) -0.004(3) 0.005(2)
C8 0.020(3) 0.021(3) 0.043(4) 0.000(3) -0.005(3) 0.004(3)
C9 0.014(3) 0.023(3) 0.042(4) 0.008(3) -0.006(3) 0.003(3)
C10 0.014(3) 0.024(3) 0.029(3) 0.009(3) -0.005(3) -0.002(2)
C11 0.016(3) 0.019(3) 0.024(3) 0.004(2) -0.005(2) -0.006(2)
C12 0.018(3) 0.020(3) 0.016(3) 0.002(2) -0.004(2) 0.001(2)
C13 0.016(3) 0.021(3) 0.019(3) 0.004(2) -0.002(2) 0.001(2)
C14 0.018(3) 0.027(3) 0.024(3) 0.007(3) -0.003(2) -0.001(2)
C15 0.021(3) 0.017(3) 0.022(3) 0.001(2) 0.001(3) -0.002(2)
C16 0.019(3) 0.018(3) 0.022(3) -0.003(2) -0.001(2) -0.003(2)
C17 0.025(3) 0.023(3) 0.019(3) -0.002(2) 0.000(2) -0.002(3)
C18 0.018(3) 0.020(3) 0.017(3) -0.001(2) -0.001(2) -0.004(2)
C19 0.015(3) 0.024(3) 0.013(3) 0.000(2) 0.001(2) -0.004(2)
C20 0.010(3) 0.029(3) 0.031(3) -0.011(2) 0.003(2) -0.008(2)
C21 0.019(4) 0.038(4) 0.040(4) -0.019(3) 0.007(3) -0.010(3)
C22 0.014(4) 0.031(4) 0.065(4) -0.027(3) 0.006(3) -0.006(3)
C23 0.016(3) 0.020(3) 0.067(5) -0.013(3) 0.001(3) -0.003(3)
C24 0.016(3) 0.018(3) 0.046(4) -0.001(3) 0.002(3) -0.004(2)
C25 0.015(3) 0.018(3) 0.032(3) -0.007(2) 0.005(2) -0.004(2)
C26 0.011(3) 0.020(3) 0.025(3) -0.001(2) 0.000(2) -0.004(2)
C27 0.015(3) 0.017(3) 0.022(3) 0.000(2) -0.004(2) 0.000(2)
C28 0.021(3) 0.025(3) 0.025(3) -0.007(3) -0.009(3) 0.002(3)
C29 0.016(3) 0.022(3) 0.018(3) 0.000(2) -0.001(2) 0.006(2)
C30 0.019(3) 0.021(3) 0.017(3) -0.002(2) -0.003(2) 0.000(2)
O1 0.014(2) 0.028(3) 0.021(2) 0.0038(18) 0.0004(17) 0.0041(19)
N1 0.014(3) 0.019(2) 0.017(2) -0.0014(19) -0.0017(19) -0.0005(19)
F1 0.053(3) 0.049(3) 0.038(2) -0.003(2) 0.015(2) -0.015(2)
B1 0.033(4) 0.055(5) 0.021(3) 0.001(3) -0.004(3) -0.017(4)
O2 0.022(3) 0.032(3) 0.018(2) -0.0005(19) -0.0008(18) 0.005(2)
N2 0.027(3) 0.021(3) 0.030(3) 0.009(2) 0.000(2) -0.005(2)
F2 0.081(4) 0.052(3) 0.057(3) -0.002(3) 0.006(3) -0.007(3)
B2 0.039(5) 0.026(4) 0.029(4) 0.006(3) -0.010(3) -0.007(3)
N3 0.016(3) 0.022(3) 0.023(2) 0.003(2) -0.005(2) -0.002(2)
F3 0.043(3) 0.090(4) 0.035(2) 0.010(3) -0.011(2) -0.011(3)
N4 0.014(3) 0.013(2) 0.018(2) 0.0028(18) -0.0023(19) 0.0031(19)
F4 0.038(3) 0.068(4) 0.049(3) -0.006(3) -0.007(2) -0.024(2)
N5 0.014(2) 0.018(3) 0.017(2) 0.002(2) -0.0007(19) -0.0011(18)
F5 0.080(4) 0.057(3) 0.059(3) -0.022(3) -0.014(3) -0.024(3)
N6 0.014(2) 0.014(2) 0.017(2) 0.0006(18) 0.0002(19) 0.0016(19)
F6 0.079(4) 0.106(5) 0.041(3) 0.020(3) 0.003(3) -0.047(4)
N7 0.018(3) 0.025(3) 0.024(3) 0.007(2) 0.003(2) 0.007(2)
F7 0.038(3) 0.028(2) 0.033(2) 0.0040(17) -0.0095(19) -0.0068(19)
N8 0.023(3) 0.022(3) 0.021(3) -0.007(2) -0.003(2) 0.008(2)
F8 0.068(4) 0.081(4) 0.072(4) -0.004(3) -0.022(3) 0.033(3)
N9 0.014(3) 0.017(2) 0.018(2) -0.0009(18) -0.0035(19) 0.003(2)
N10 0.010(2) 0.016(3) 0.018(2) -0.0013(19) 0.0014(18) -0.0001(17)
N11 0.016(3) 0.019(2) 0.014(2) -0.0038(18) 0.0006(19) 0.0007(19)
N12 0.020(3) 0.034(3) 0.018(2) -0.006(2) 0.009(2) -0.006(2)
N13 0.024(3) 0.022(3) 0.020(2) -0.010(2) -0.001(2) -0.005(2)
N14 0.015(3) 0.016(2) 0.017(2) 0.0025(18) -0.0023(18) -0.0035(19)
O3 0.233(11) 0.150(12) 0.057(5) -0.018(6) 0.023(6) -0.014(9)
C31 0.276(16) 0.082(11) 0.092(10) -0.072(9) -0.014(11) 0.012(11)
C33 0.228(14) 0.097(12) 0.112(10) -0.001(11) -0.047(9) -0.045(11)
C34 0.252(17) 0.115(15) 0.107(11) 0.056(11) 0.007(11) 0.000(12)
C32 0.251(14) 0.18(2) 0.082(10) -0.029(11) 0.049(9) -0.017(12)

loop_
_atom_type_symbol
_atom_type_description
_atom_type_scat_dispersion_real
_atom_type_scat_dispersion_imag
_atom_type_scat_source
C C 0.0030 0.0020 'International Tables Vol C Tables 4.2.6.8 and 6.1.1.4'
H H 0.0000 0.0000 'International Tables Vol C Tables 4.2.6.8 and 6.1.1.4'
B B 0.0010 0.0010 'International Tables Vol C Tables 4.2.6.8 and 6.1.1.4'
F F 0.0170 0.0100 'International Tables Vol C Tables 4.2.6.8 and 6.1.1.4'
Fe Fe 0.3460 0.8440 'International Tables Vol C Tables 4.2.6.8 and 6.1.1.4'
N N 0.0060 0.0030 'International Tables Vol C Tables 4.2.6.8 and 6.1.1.4'
O O 0.0110 0.0060 'International Tables Vol C Tables 4.2.6.8 and 6.1.1.4'

loop_
_geom_angle_atom_site_label_1
_geom_angle_atom_site_label_2
_geom_angle_atom_site_label_3
_geom_angle
N5 Fe1 N10 172.5(2)
N5 Fe1 N9 94.4(2)
N10 Fe1 N9 80.2(2)
N5 Fe1 N6 80.2(2)
N10 Fe1 N6 94.3(2)
N9 Fe1 N6 87.9(2)
N5 Fe1 N14 93.8(2)
N10 Fe1 N14 91.3(2)
N9 Fe1 N14 171.2(2)
N6 Fe1 N14 90.4(2)
N5 Fe1 N1 91.7(2)
N10 Fe1 N1 93.7(2)
N9 Fe1 N1 91.6(2)
N6 Fe1 N1 171.8(3)
N14 Fe1 N1 91.3(2)
N6 C1 N7 110.1(6)
N6 C1 H1 124.7(6)
N7 C1 H1 125.2(6)
C3 C2 N7 105.3(6)
C3 C2 H2 127.2(7)
N7 C2 H2 127.5(6)
C2 C3 N6 109.7(6)
C2 C3 C4 134.5(6)
N6 C3 C4 115.7(5)
N5 C4 C3 113.4(6)
N5 C4 H4 123.2(6)
C3 C4 H4 123.4(6)
O2 C5 N4 121.1(6)
O2 C5 C6 122.6(6)
N4 C5 C6 116.1(5)
C7 C6 C11 120.5(6)
C7 C6 C5 120.1(6)
C11 C6 C5 119.2(6)
C8 C7 C6 121.2(6)
C8 C7 H7 119.3(7)
C6 C7 H7 119.6(6)
C7 C8 C9 118.7(7)
C7 C8 H8 120.8(7)
C9 C8 H8 120.5(7)
C10 C9 C8 120.9(6)
C10 C9 H9 119.3(7)
C8 C9 H9 119.8(7)
C9 C10 C11 120.9(6)
C9 C10 H10 119.9(7)
C11 C10 H10 119.2(7)
N3 C11 C10 123.1(6)
N3 C11 C6 119.1(6)
C10 C11 C6 117.7(6)
N3 C12 N4 108.8(5)
N3 C12 C13 112.6(5)
N4 C12 C13 112.1(5)
N3 C12 H12 107.9(5)
N4 C12 H12 107.9(5)
C13 C12 H12 107.4(6)
C14 C13 N1 108.1(6)
C14 C13 C12 128.8(6)
N1 C13 C12 123.0(5)
C13 C14 N2 106.8(6)
C13 C14 H14 126.7(7)
N2 C14 H14 126.5(7)
N1 C15 N2 110.8(6)
N1 C15 H15 124.8(6)
N2 C15 H15 124.4(6)
N14 C16 N13 110.1(6)
N14 C16 H16 124.9(6)
N13 C16 H16 125.0(6)
C18 C17 N13 104.9(6)
C18 C17 H17 127.8(7)
N13 C17 H17 127.3(7)
C17 C18 N14 110.4(6)
C17 C18 C19 127.9(6)
N14 C18 C19 121.7(5)
N12 C19 N11 108.8(5)
N12 C19 C18 112.2(5)
N11 C19 C18 110.7(5)
N12 C19 H19 108.1(5)
N11 C19 H19 108.2(6)
C18 C19 H19 108.7(5)
N12 C20 C25 119.0(6)
N12 C20 C21 122.3(6)
C25 C20 C21 118.7(7)
C22 C21 C20 119.3(7)
C22 C21 H21 120.7(8)
C20 C21 H21 120.0(8)
C21 C22 C23 123.1(7)
C21 C22 H22 118.5(9)
C23 C22 H22 118.5(9)
C24 C23 C22 117.6(7)
C24 C23 H23 120.0(9)
C22 C23 H23 122.4(8)
C23 C24 C25 120.4(7)
C23 C24 H24 120.0(7)
C25 C24 H24 119.5(7)
C24 C25 C20 120.9(6)
C24 C25 C26 118.2(6)
C20 C25 C26 120.8(6)
O1 C26 N11 121.6(6)
O1 C26 C25 123.8(6)
N11 C26 C25 114.4(6)
N10 C27 C30 114.5(6)
N10 C27 H27 123.0(6)
C30 C27 H27 122.5(6)
N8 C28 C30 105.2(6)
N8 C28 H28 127.3(7)
C30 C28 H28 127.5(7)
N9 C29 N8 109.8(6)
N9 C29 H29 125.1(6)
N8 C29 H29 125.1(6)
C28 C30 N9 110.3(6)
C28 C30 C27 135.2(6)
N9 C30 C27 114.4(5)
C15 N1 C13 106.8(5)
C15 N1 Fe1 129.3(5)
C13 N1 Fe1 123.9(4)
F3 B1 F4 112.1(7)
F3 B1 F1 114.5(8)
F4 B1 F1 109.9(7)
F3 B1 F2 106.7(7)
F4 B1 F2 108.0(8)
F1 B1 F2 105.0(7)
C15 N2 C14 107.6(5)
C15 N2 H2A 126.4(7)
C14 N2 H2A 126.0(6)
F5 B2 F6 113.2(8)
F5 B2 F8 106.6(7)
F6 B2 F8 112.1(8)
F5 B2 F7 108.2(6)
F6 B2 F7 108.4(7)
F8 B2 F7 108.2(7)
C11 N3 C12 118.8(5)
C11 N3 H3 120.4(6)
C12 N3 H3 120.8(6)
C5 N4 N5 117.6(5)
C5 N4 C12 120.0(5)
N5 N4 C12 113.6(5)
C4 N5 N4 116.0(5)
C4 N5 Fe1 118.0(4)
N4 N5 Fe1 125.3(4)
C1 N6 C3 105.8(5)
C1 N6 Fe1 141.7(5)
C3 N6 Fe1 112.4(4)
C1 N7 C2 109.0(5)
C1 N7 H7A 126.0(7)
C2 N7 H7A 125.0(6)
C29 N8 C28 109.7(5)
C29 N8 H8A 124.7(6)
C28 N8 H8A 125.6(6)
C29 N9 C30 105.0(5)
C29 N9 Fe1 142.0(5)
C30 N9 Fe1 112.9(4)
C27 N10 N11 116.2(5)
C27 N10 Fe1 117.8(4)
N11 N10 Fe1 125.2(4)
C26 N11 N10 117.3(5)
C26 N11 C19 120.3(5)
N10 N11 C19 113.2(5)
C20 N12 C19 119.1(5)
C20 N12 H12A 120.3(6)
C19 N12 H12A 120.6(6)
C16 N13 C17 108.7(5)
C16 N13 H13 125.7(7)
C17 N13 H13 125.6(6)
C16 N14 C18 105.9(5)
C16 N14 Fe1 128.6(4)
C18 N14 Fe1 125.4(4)
C33 O3 C32 104.7(14)
C32 C31 H31A 109.5
C32 C31 H31B 109.5
H31A C31 H31B 109.5
C32 C31 H31C 109.5
H31A C31 H31C 109.5
H31B C31 H31C 109.5
O3 C33 C34 95.0(14)
O3 C33 H33A 114.7(19)
C34 C33 H33A 107(2)
O3 C33 H33B 115(2)
C34 C33 H33B 108(2)
H33A C33 H33B 114.8(18)
C33 C34 H34A 106.9(17)
C33 C34 H34B 107(2)
H34A C34 H34B 109(2)
C33 C34 H34C 109(2)
H34A C34 H34C 113(2)
H34B C34 H34C 112.3(19)
O3 C32 C31 109.0(13)
O3 C32 H32A 107(2)
C31 C32 H32A 112.7(19)
O3 C32 H32B 108(2)
C31 C32 H32B 114(2)
H32A C32 H32B 105.9(16)

loop_
_geom_bond_atom_site_label_1
_geom_bond_atom_site_label_2
_geom_bond_distance
Fe1 N5 1.967(5)
Fe1 N10 1.972(5)
Fe1 N9 1.981(5)
Fe1 N6 1.983(5)
Fe1 N14 1.983(5)
Fe1 N1 1.998(5)
C1 N6 1.327(8)
C1 N7 1.348(8)
C1 H1 0.952(7)
C2 C3 1.364(9)
C2 N7 1.366(9)
C2 H2 0.948(7)
C3 N6 1.389(9)
C3 C4 1.425(9)
C4 N5 1.296(8)
C4 H4 0.958(6)
C5 O2 1.234(7)
C5 N4 1.384(8)
C5 C6 1.464(8)
C6 C7 1.382(9)
C6 C11 1.421(8)
C7 C8 1.368(10)
C7 H7 0.944(7)
C8 C9 1.407(10)
C8 H8 0.953(7)
C9 C10 1.374(10)
C9 H9 0.953(7)
C10 C11 1.392(9)
C10 H10 0.950(7)
C11 N3 1.359(9)
C12 N3 1.439(8)
C12 N4 1.470(8)
C12 C13 1.485(9)
C12 H12 1.001(6)
C13 C14 1.359(9)
C13 N1 1.395(8)
C14 N2 1.369(9)
C14 H14 0.953(6)
C15 N1 1.308(8)
C15 N2 1.349(8)
C15 H15 0.946(7)
C16 N14 1.331(8)
C16 N13 1.353(8)
C16 H16 0.949(7)
C17 C18 1.362(9)
C17 N13 1.382(9)
C17 H17 0.948(7)
C18 N14 1.384(8)
C18 C19 1.515(9)
C19 N12 1.429(8)
C19 N11 1.479(7)
C19 H19 1.000(7)
C20 N12 1.368(9)
C20 C25 1.397(10)
C20 C21 1.414(10)
C21 C22 1.345(12)
C21 H21 0.949(8)
C22 C23 1.416(13)
C22 H22 0.949(7)
C23 C24 1.381(10)
C23 H23 0.955(8)
C24 C25 1.393(10)
C24 H24 0.944(7)
C25 C26 1.476(9)
C26 O1 1.231(8)
C26 N11 1.384(8)
C27 N10 1.276(8)
C27 C30 1.441(9)
C27 H27 0.946(6)
C28 N8 1.354(9)
C28 C30 1.363(9)
C28 H28 0.949(7)
C29 N9 1.341(8)
C29 N8 1.351(8)
C29 H29 0.948(7)
C30 N9 1.392(9)
F1 B1 1.391(10)
B1 F3 1.330(10)
B1 F4 1.381(10)
B1 F2 1.441(12)
N2 H2A 0.877(5)
B2 F5 1.351(10)
B2 F6 1.366(10)
B2 F8 1.374(11)
B2 F7 1.396(9)
N3 H3 0.884(5)
N4 N5 1.418(7)
N7 H7A 0.883(5)
N8 H8A 0.884(5)
N10 N11 1.428(7)
N12 H12A 0.879(5)
N13 H13 0.876(5)
O3 C33 1.40(2)
O3 C32 1.45(2)
C31 C32 1.65(2)
C31 H31A 0.9800
C31 H31B 0.9800
C31 H31C 0.9800
C33 C34 1.63(3)
C33 H33A 0.959(19)
C33 H33B 0.963(17)
C34 H34A 0.98(2)
C34 H34B 0.986(17)
C34 H34C 0.94(2)
C32 H32A 1.02(2)
C32 H32B 1.00(2)
